data_4342064
loop_
_publ_author_name
'Sanda, Suresh'
'Biswas, Soumava'
'Konar, Sanjit'

_publ_section_title
;
 Study of Proton Conductivity of a 2D Flexible MOF and a 1D Coordination
 Polymer at Higher Temperature.
;
_journal_issue 4
_journal_name_full 'Inorganic chemistry'
_journal_page_first 1218
_journal_page_last 1222
_journal_paper_doi 10.1021/ic502098h
_journal_volume 54
_journal_year 2015
_chemical_formula_moiety 'C15 H9 N2 O4 S2 Zn, 2(O)'
_chemical_formula_sum 'C15 H9 N2 O6 S2 Zn'
_chemical_formula_weight 442.77
_chemical_name_systematic
; 
 ? 
;
_space_group_IT_number 2
_symmetry_cell_setting triclinic
_symmetry_space_group_name_Hall '-P 1'
_symmetry_space_group_name_H-M 'P -1'
_atom_sites_solution_hydrogens geom
_atom_sites_solution_primary direct
_atom_sites_solution_secondary difmap
_audit_creation_method SHELXL-97
_cell_angle_alpha 91.363(4)
_cell_angle_beta 99.060(4)
_cell_angle_gamma 112.882(3)
_cell_formula_units_Z 2
_cell_length_a 7.3806(6)
_cell_length_b 9.3367(8)
_cell_length_c 14.1223(11)
_cell_measurement_reflns_used 9992
_cell_measurement_temperature 296(2)
_cell_measurement_theta_max 27.68
_cell_measurement_theta_min 2.38
_cell_volume 881.53(13)
_computing_cell_refinement 'Bruker SAINT'
_computing_data_collection 'Bruker APEX2'
_computing_data_reduction 'Bruker SAINT'
_computing_molecular_graphics 'Bruker SHELXTL'
_computing_publication_material 'Bruker SHELXTL'
_computing_structure_refinement 'SHELXL-97 (Sheldrick, 2008)'
_computing_structure_solution 'SHELXS-97 (Sheldrick, 2008)'
_diffrn_ambient_temperature 296(2)
_diffrn_measured_fraction_theta_full 1.000
_diffrn_measured_fraction_theta_max 1.000
_diffrn_radiation_monochromator graphite
_diffrn_radiation_source 'fine-focus sealed tube'
_diffrn_radiation_type MoK\a
_diffrn_radiation_wavelength 0.71073
_diffrn_reflns_av_R_equivalents 0.0153
_diffrn_reflns_av_sigmaI/netI 0.0154
_diffrn_reflns_limit_h_max 9
_diffrn_reflns_limit_h_min -9
_diffrn_reflns_limit_k_max 12
_diffrn_reflns_limit_k_min -12
_diffrn_reflns_limit_l_max 18
_diffrn_reflns_limit_l_min -18
_diffrn_reflns_number 8070
_diffrn_reflns_theta_full 27.45
_diffrn_reflns_theta_max 27.45
_diffrn_reflns_theta_min 1.47
_exptl_absorpt_coefficient_mu 1.659
_exptl_absorpt_correction_T_max 0.661
_exptl_absorpt_correction_T_min 0.503
_exptl_absorpt_correction_type multi-scan
_exptl_absorpt_process_details multi-scan
_exptl_crystal_colour light-yellow
_exptl_crystal_density_diffrn 1.668
_exptl_crystal_density_method 'not measured'
_exptl_crystal_description rectangular
_exptl_crystal_F_000 446
_exptl_crystal_size_max 0.43
_exptl_crystal_size_mid 0.35
_exptl_crystal_size_min 0.25
_refine_diff_density_max 0.659
_refine_diff_density_min -0.830
_refine_diff_density_rms 0.122
_refine_ls_extinction_method none
_refine_ls_goodness_of_fit_ref 1.152
_refine_ls_hydrogen_treatment constr
_refine_ls_matrix_type full
_refine_ls_number_parameters 235
_refine_ls_number_reflns 4035
_refine_ls_number_restraints 0
_refine_ls_restrained_S_all 1.152
_refine_ls_R_factor_all 0.0573
_refine_ls_R_factor_gt 0.0560
_refine_ls_shift/su_max 0.000
_refine_ls_shift/su_mean 0.000
_refine_ls_structure_factor_coef Fsqd
_refine_ls_weighting_details 'calc w=1/[\s^2^(Fo^2^)+(0.0500P)^2^+5.2300P] where P=(Fo^2^+2Fc^2^)/3'
_refine_ls_weighting_scheme calc
_refine_ls_wR_factor_gt 0.1444
_refine_ls_wR_factor_ref 0.1452
_reflns_number_gt 3949
_reflns_number_total 4035
_reflns_threshold_expression >2sigma(I)
_cod_data_source_file ic502098h_si_003.cif
_cod_data_source_block compound_2
_cod_depositor_comments
;
The following automatic conversions were performed:

'_symmetry_cell_setting' value 'Triclinic' changed to 'triclinic'
according to
/home/saulius/struct/COD-crude-data--automatic-downloads/rss-feeds/ACS/lib/dictionaries/cif_core.dic
dictionary named 'cif_core.dic' version 2.4.2 from 2011-04-26.

Automatic conversion script
Id: cif_fix_values 2935 2014-11-11 08:27:57Z andrius 

 Adding full bibliography for 4342064--4342065.cif.
;
_cod_original_cell_volume 881.53(12)
_cod_database_code 4342064

loop_
_symmetry_equiv_pos_as_xyz
'x, y, z'
'-x, -y, -z'

loop_
_atom_site_label
_atom_site_type_symbol
_atom_site_fract_x
_atom_site_fract_y
_atom_site_fract_z
_atom_site_U_iso_or_equiv
_atom_site_adp_type
_atom_site_occupancy
_atom_site_symmetry_multiplicity
_atom_site_calc_flag
_atom_site_refinement_flags
Zn1 Zn 0.81391(7) 0.80525(5) 0.22013(3) 0.01561(15) Uani 1 1 d .
S1 S 0.72829(16) 0.58846(12) 0.11461(8) 0.0199(2) Uani 1 1 d .
S2 S 0.80514(18) 0.97353(13) 0.10244(8) 0.0252(3) Uani 1 1 d .
O1 O 1.0910(5) 0.9035(4) 0.2959(2) 0.0235(6) Uani 1 1 d .
O2 O 1.0319(5) 0.6896(4) 0.3719(3) 0.0278(7) Uani 1 1 d .
O3 O 0.7049(5) 0.8267(4) 0.3357(2) 0.0291(7) Uani 1 1 d .
O4 O 0.3934(5) 0.7823(4) 0.2639(3) 0.0309(8) Uani 1 1 d .
C1 C 0.6085(6) 0.4203(5) 0.1654(3) 0.0177(8) Uani 1 1 d .
C2 C 0.5273(7) 0.2768(5) 0.1078(3) 0.0221(9) Uani 1 1 d .
H2 H 0.5493 0.2722 0.0450 0.026 Uiso 1 1 calc R
C3 C 0.4156(7) 0.1440(5) 0.1458(3) 0.0247(9) Uani 1 1 d .
H3 H 0.3570 0.0502 0.1067 0.030 Uiso 1 1 calc R
N1 N 0.3883(6) 0.1450(5) 0.2372(3) 0.0254(8) Uani 1 1 d .
C5 C 0.4689(8) 0.2824(6) 0.2963(4) 0.0321(11) Uani 1 1 d .
H5 H 0.4477 0.2826 0.3595 0.039 Uiso 1 1 calc R
C6 C 0.5795(8) 0.4176(6) 0.2621(4) 0.0300(10) Uani 1 1 d .
H6 H 0.6369 0.5096 0.3028 0.036 Uiso 1 1 calc R
C7 C 0.9298(6) 1.1639(5) 0.1515(3) 0.0220(9) Uani 1 1 d .
C8 C 0.9522(8) 1.2142(6) 0.2474(4) 0.0319(11) Uani 1 1 d .
H8 H 0.9007 1.1423 0.2908 0.038 Uiso 1 1 calc R
C9 C 1.0510(11) 1.3714(7) 0.2787(5) 0.0477(16) Uani 1 1 d .
H9 H 1.0641 1.4044 0.3431 0.057 Uiso 1 1 calc R
N2 N 1.1260(8) 1.4740(7) 0.2191(4) 0.0471(13) Uani 1 1 d .
C11 C 1.1135(9) 1.4290(7) 0.1248(5) 0.0395(13) Uani 1 1 d .
H11 H 1.1739 1.5018 0.0835 0.047 Uiso 1 1 calc R
C12 C 1.0132(8) 1.2788(7) 0.0929(4) 0.0359(12) Uani 1 1 d .
H12 H 0.9986 1.2499 0.0278 0.043 Uiso 1 1 calc R
C13 C 1.1400(6) 0.8243(5) 0.3630(3) 0.0184(8) Uani 1 1 d .
C14 C 1.3291(6) 0.9151(4) 0.4322(3) 0.0141(7) Uani 1 1 d .
C15 C 1.3140(6) 0.9962(5) 0.5117(3) 0.0183(8) Uani 1 1 d .
H15 H 1.1898 0.9938 0.5190 0.022 Uiso 1 1 calc R
C16 C 1.5164(6) 0.9178(5) 0.4181(3) 0.0166(8) Uani 1 1 d .
C17 C 0.5340(6) 0.8323(5) 0.3314(3) 0.0183(8) Uani 1 1 d .
O9 O 0.3364(13) 0.3730(11) 0.4961(6) 0.107(3) Uani 1 1 d .
O11 O 0.8579(17) 0.4637(14) 0.4874(9) 0.153(4) Uani 1 1 d .

loop_
_atom_site_aniso_label
_atom_site_aniso_U_11
_atom_site_aniso_U_22
_atom_site_aniso_U_33
_atom_site_aniso_U_23
_atom_site_aniso_U_13
_atom_site_aniso_U_12
Zn1 0.0154(2) 0.0159(2) 0.0156(2) 0.00135(17) 0.00293(17) 0.00633(18)
S1 0.0199(5) 0.0196(5) 0.0208(5) 0.0021(4) 0.0048(4) 0.0082(4)
S2 0.0275(6) 0.0216(5) 0.0226(5) 0.0024(4) 0.0004(4) 0.0071(4)
O1 0.0237(16) 0.0248(16) 0.0234(16) 0.0042(12) 0.0047(12) 0.0108(13)
O2 0.0273(17) 0.0260(17) 0.0291(17) 0.0015(13) 0.0063(14) 0.0093(14)
O3 0.0243(17) 0.0364(19) 0.0270(17) 0.0046(14) 0.0057(13) 0.0121(15)
O4 0.0311(18) 0.0286(18) 0.0330(19) 0.0022(14) 0.0086(15) 0.0109(15)
C1 0.0163(18) 0.0174(19) 0.021(2) 0.0023(15) 0.0045(15) 0.0080(15)
C2 0.032(2) 0.0176(19) 0.0124(18) 0.0019(15) 0.0025(16) 0.0061(17)
C3 0.023(2) 0.022(2) 0.028(2) 0.0009(18) 0.0061(18) 0.0079(17)
N1 0.0214(18) 0.0209(18) 0.036(2) 0.0059(16) 0.0085(16) 0.0091(15)
C5 0.034(3) 0.036(3) 0.030(3) 0.007(2) 0.009(2) 0.016(2)
C6 0.037(3) 0.029(2) 0.026(2) 0.0019(19) 0.008(2) 0.014(2)
C7 0.0161(19) 0.022(2) 0.027(2) -0.0028(17) 0.0012(16) 0.0080(16)
C8 0.031(3) 0.031(3) 0.033(3) 0.005(2) 0.005(2) 0.012(2)
C9 0.066(4) 0.042(3) 0.037(3) -0.007(3) -0.013(3) 0.032(3)
N2 0.036(3) 0.052(3) 0.041(3) 0.018(2) 0.000(2) 0.007(2)
C11 0.036(3) 0.042(3) 0.054(4) 0.021(3) 0.023(3) 0.023(3)
C12 0.035(3) 0.040(3) 0.028(3) 0.000(2) 0.004(2) 0.010(2)
C13 0.0159(18) 0.0174(19) 0.023(2) 0.0024(15) 0.0051(15) 0.0071(15)
C14 0.0132(17) 0.0143(17) 0.0152(17) -0.0002(14) 0.0038(14) 0.0054(14)
C15 0.0179(19) 0.0194(19) 0.0185(19) 0.0021(15) 0.0047(15) 0.0080(16)
C16 0.0163(18) 0.0144(17) 0.0204(19) 0.0021(15) 0.0065(15) 0.0062(15)
C17 0.0199(19) 0.021(2) 0.0144(18) -0.0011(15) 0.0001(15) 0.0102(16)
O9 0.099(6) 0.124(7) 0.094(6) 0.000(5) 0.017(5) 0.041(5)
O11 0.130(8) 0.155(10) 0.166(10) 0.023(8) 0.028(8) 0.048(8)

loop_
_atom_type_symbol
_atom_type_description
_atom_type_scat_dispersion_real
_atom_type_scat_dispersion_imag
_atom_type_scat_source
C C 0.0033 0.0016 'International Tables Vol C Tables 4.2.6.8 and 6.1.1.4'
O O 0.0106 0.0060 'International Tables Vol C Tables 4.2.6.8 and 6.1.1.4'
S S 0.1246 0.1234 'International Tables Vol C Tables 4.2.6.8 and 6.1.1.4'
Zn Zn 0.2839 1.4301 'International Tables Vol C Tables 4.2.6.8 and 6.1.1.4'
H H 0.0000 0.0000 'International Tables Vol C Tables 4.2.6.8 and 6.1.1.4'
N N 0.0061 0.0033 'International Tables Vol C Tables 4.2.6.8 and 6.1.1.4'

loop_
_geom_angle_atom_site_label_1
_geom_angle_atom_site_label_2
_geom_angle_atom_site_label_3
_geom_angle
_geom_angle_site_symmetry_1
_geom_angle_site_symmetry_3
O3 Zn1 O1 90.27(14) . .
O3 Zn1 S1 129.12(11) . .
O1 Zn1 S1 119.24(10) . .
O3 Zn1 S2 117.26(11) . .
O1 Zn1 S2 104.41(10) . .
S1 Zn1 S2 95.72(4) . .
C1 S1 Zn1 111.26(15) . .
C7 S2 Zn1 109.85(17) . .
C13 O1 Zn1 116.6(3) . .
C17 O3 Zn1 122.7(3) . .
C2 C1 C6 117.5(4) . .
C2 C1 S1 119.0(3) . .
C6 C1 S1 123.4(3) . .
C3 C2 C1 119.1(4) . .
C3 C2 H2 120.5 . .
C1 C2 H2 120.5 . .
N1 C3 C2 122.1(4) . .
N1 C3 H3 119.0 . .
C2 C3 H3 119.0 . .
C3 N1 C5 120.5(4) . .
C6 C5 N1 119.8(5) . .
C6 C5 H5 120.1 . .
N1 C5 H5 120.1 . .
C5 C6 C1 120.9(5) . .
C5 C6 H6 119.6 . .
C1 C6 H6 119.6 . .
C12 C7 C8 115.7(4) . .
C12 C7 S2 119.3(4) . .
C8 C7 S2 124.9(4) . .
C9 C8 C7 120.1(5) . .
C9 C8 H8 119.9 . .
C7 C8 H8 119.9 . .
N2 C9 C8 120.8(6) . .
N2 C9 H9 119.6 . .
C8 C9 H9 119.6 . .
C9 N2 C11 121.0(6) . .
C12 C11 N2 118.7(5) . .
C12 C11 H11 120.6 . .
N2 C11 H11 120.6 . .
C11 C12 C7 123.5(5) . .
C11 C12 H12 118.3 . .
C7 C12 H12 118.3 . .
O2 C13 O1 122.2(4) . .
O2 C13 C14 122.8(4) . .
O1 C13 C14 114.8(4) . .
C15 C14 C16 121.0(4) . .
C15 C14 C13 117.0(4) . .
C16 C14 C13 122.0(4) . .
C14 C15 C16 121.0(4) . 2_876
C14 C15 H15 119.5 . .
C16 C15 H15 119.5 2_876 .
C15 C16 C14 118.0(4) 2_876 .
C15 C16 C17 120.8(4) 2_876 1_655
C14 C16 C17 121.2(4) . 1_655
O4 C17 O3 126.9(4) . .
O4 C17 C16 119.3(4) . 1_455
O3 C17 C16 113.7(4) . 1_455

loop_
_geom_bond_atom_site_label_1
_geom_bond_atom_site_label_2
_geom_bond_distance
_geom_bond_site_symmetry_2
Zn1 O3 1.969(4) .
Zn1 O1 1.994(3) .
Zn1 S1 2.2984(11) .
Zn1 S2 2.3249(12) .
S1 C1 1.714(4) .
S2 C7 1.719(5) .
O1 C13 1.307(5) .
O2 C13 1.221(5) .
O3 C17 1.274(5) .
O4 C17 1.223(6) .
C1 C2 1.410(6) .
C1 C6 1.414(6) .
C2 C3 1.371(6) .
C2 H2 0.9300 .
C3 N1 1.338(6) .
C3 H3 0.9300 .
N1 C5 1.377(7) .
C5 C6 1.358(7) .
C5 H5 0.9300 .
C6 H6 0.9300 .
C7 C12 1.379(7) .
C7 C8 1.386(7) .
C8 C9 1.385(8) .
C8 H8 0.9300 .
C9 N2 1.306(9) .
C9 H9 0.9300 .
N2 C11 1.366(8) .
C11 C12 1.332(8) .
C11 H11 0.9300 .
C12 H12 0.9300 .
C13 C14 1.495(6) .
C14 C15 1.383(6) .
C14 C16 1.418(5) .
C15 C16 1.408(6) 2_876
C15 H15 0.9300 .
C16 C15 1.408(6) 2_876
C16 C17 1.496(6) 1_655
C17 C16 1.496(6) 1_455

loop_
_geom_torsion_atom_site_label_1
_geom_torsion_atom_site_label_2
_geom_torsion_atom_site_label_3
_geom_torsion_atom_site_label_4
_geom_torsion
_geom_torsion_site_symmetry_4
O3 Zn1 S1 C1 -19.9(2) .
O1 Zn1 S1 C1 97.65(19) .
S2 Zn1 S1 C1 -152.31(16) .
O3 Zn1 S2 C7 57.1(2) .
O1 Zn1 S2 C7 -40.81(19) .
S1 Zn1 S2 C7 -162.99(17) .
O3 Zn1 O1 C13 66.9(3) .
S1 Zn1 O1 C13 -69.7(3) .
S2 Zn1 O1 C13 -174.8(3) .
O1 Zn1 O3 C17 155.8(4) .
S1 Zn1 O3 C17 -74.9(4) .
S2 Zn1 O3 C17 49.4(4) .
Zn1 S1 C1 C2 173.7(3) .
Zn1 S1 C1 C6 -3.9(4) .
C6 C1 C2 C3 3.7(7) .
S1 C1 C2 C3 -174.0(4) .
C1 C2 C3 N1 -3.0(7) .
C2 C3 N1 C5 1.5(7) .
C3 N1 C5 C6 -1.0(7) .
N1 C5 C6 C1 1.9(8) .
C2 C1 C6 C5 -3.2(7) .
S1 C1 C6 C5 174.4(4) .
Zn1 S2 C7 C12 154.0(4) .
Zn1 S2 C7 C8 -27.0(5) .
C12 C7 C8 C9 0.8(8) .
S2 C7 C8 C9 -178.2(4) .
C7 C8 C9 N2 -0.7(9) .
C8 C9 N2 C11 -1.6(10) .
C9 N2 C11 C12 3.7(9) .
N2 C11 C12 C7 -3.7(9) .
C8 C7 C12 C11 1.5(8) .
S2 C7 C12 C11 -179.5(5) .
Zn1 O1 C13 O2 8.5(6) .
Zn1 O1 C13 C14 -166.7(3) .
O2 C13 C14 C15 -87.7(5) .
O1 C13 C14 C15 87.5(5) .
O2 C13 C14 C16 91.8(5) .
O1 C13 C14 C16 -93.0(5) .
C16 C14 C15 C16 -0.9(7) 2_876
C13 C14 C15 C16 178.6(4) 2_876
C15 C14 C16 C15 0.9(7) 2_876
C13 C14 C16 C15 -178.6(4) 2_876
C15 C14 C16 C17 -179.1(4) 1_655
C13 C14 C16 C17 1.5(6) 1_655
Zn1 O3 C17 O4 22.8(7) .
Zn1 O3 C17 C16 -153.7(3) 1_455
